data_4130694
loop_
_publ_author_name
'Liu, Zhao-Jing'
'Lu, Xi'
'Wang, Guan'
'Li, Lei'
'Jiang, Wei-Tao'
'Wang, Yu-Dong'
'Xiao, Bin'
'Fu, Yao'

_publ_section_title
;
 Directing Group in Decarboxylative Cross-Coupling: Copper-Catalyzed
 Site-Selective C-N Bond Formation from Nonactivated Aliphatic Carboxylic
 Acids.
;
_journal_issue 30
_journal_name_full 'Journal of the American Chemical Society'
_journal_page_first 9714
_journal_page_last 9719
_journal_paper_doi 10.1021/jacs.6b05788
_journal_volume 138
_journal_year 2016
_chemical_formula_sum 'C15 H20 N2 O'
_chemical_formula_weight 244.33
_space_group_crystal_system monoclinic
_space_group_IT_number 14
_space_group_name_Hall '-P 2ybc'
_space_group_name_H-M_alt 'P 1 21/c 1'
_atom_sites_solution_hydrogens geom
_audit_creation_method SHELXL-2013
_cell_angle_alpha 90
_cell_angle_beta 103.621(4)
_cell_angle_gamma 90
_cell_formula_units_Z 4
_cell_length_a 8.7063(3)
_cell_length_b 17.9769(7)
_cell_length_c 8.8307(3)
_cell_measurement_reflns_used 3093
_cell_measurement_temperature 290(2)
_cell_measurement_theta_max 69.3800
_cell_measurement_theta_min 5.2240
_cell_volume 1343.24(9)
_computing_cell_refinement 'CrysAlisPro (Agilent Technologies)'
_computing_data_collection 'CrysAlisPro (Agilent Technologies)'
_computing_data_reduction 'CrysAlisPro (Agilent Technologies)'
_computing_molecular_graphics 'Ortep-3 (L. J. Farrugia, 2001)'
_computing_publication_material SHELXL-2013
_computing_structure_refinement 'SHELXL-2013 (Sheldrick, 2013)'
_computing_structure_solution 'SHELXS-97 (Sheldrick, 1997)'
_diffrn_ambient_temperature 290(2)
_diffrn_detector_area_resol_mean 15.9149
_diffrn_measured_fraction_theta_full 0.985
_diffrn_measured_fraction_theta_max 0.973
_diffrn_measurement_device_type 'Gemini S Ultra, Agilent Technologies'
_diffrn_measurement_method '\w scans'
_diffrn_radiation_type CuK\a
_diffrn_radiation_wavelength 1.54184
_diffrn_reflns_av_R_equivalents 0.0177
_diffrn_reflns_av_unetI/netI 0.0231
_diffrn_reflns_Laue_measured_fraction_full 0.985
_diffrn_reflns_Laue_measured_fraction_max 0.973
_diffrn_reflns_limit_h_max 6
_diffrn_reflns_limit_h_min -10
_diffrn_reflns_limit_k_max 21
_diffrn_reflns_limit_k_min -17
_diffrn_reflns_limit_l_max 10
_diffrn_reflns_limit_l_min -10
_diffrn_reflns_number 5371
_diffrn_reflns_point_group_measured_fraction_full 0.985
_diffrn_reflns_point_group_measured_fraction_max 0.973
_diffrn_reflns_theta_full 67.684
_diffrn_reflns_theta_max 69.566
_diffrn_reflns_theta_min 5.227
_diffrn_source 'Enhance Ultra (Cu) X-ray Source'
_exptl_absorpt_coefficient_mu 0.599
_exptl_absorpt_correction_T_max 1.00000
_exptl_absorpt_correction_T_min 0.93211
_exptl_absorpt_correction_type multi-scan
_exptl_absorpt_process_details
;
CrysAlisPro, Agilent Technologies,
Version 1.171.37.35 (release 13-08-2014 CrysAlis171 .NET)
(compiled Aug 13 2014,18:06:01)
Empirical absorption correction using spherical harmonics,
 implemented in SCALE3 ABSPACK scaling algorithm.
;
_exptl_crystal_colour colorless
_exptl_crystal_density_diffrn 1.208
_exptl_crystal_description block
_exptl_crystal_F_000 528
_exptl_crystal_size_max 0.380
_exptl_crystal_size_mid 0.320
_exptl_crystal_size_min 0.310
_refine_diff_density_max 0.178
_refine_diff_density_min -0.126
_refine_diff_density_rms 0.028
_refine_ls_extinction_method none
_refine_ls_goodness_of_fit_ref 1.068
_refine_ls_hydrogen_treatment constr
_refine_ls_matrix_type full
_refine_ls_number_parameters 163
_refine_ls_number_reflns 2463
_refine_ls_number_restraints 0
_refine_ls_restrained_S_all 1.068
_refine_ls_R_factor_all 0.0461
_refine_ls_R_factor_gt 0.0429
_refine_ls_shift/su_max 0.000
_refine_ls_shift/su_mean 0.000
_refine_ls_structure_factor_coef Fsqd
_refine_ls_weighting_details 'w=1/[\s^2^(Fo^2^)+(0.0650P)^2^+0.1355P] where P=(Fo^2^+2Fc^2^)/3'
_refine_ls_weighting_scheme calc
_refine_ls_wR_factor_gt 0.1158
_refine_ls_wR_factor_ref 0.1196
_reflns_Friedel_coverage 0.000
_reflns_number_gt 2255
_reflns_number_total 2463
_reflns_threshold_expression 'I > 2\s(I)'
_cod_data_source_file ja6b05788_si_002.cif
_cod_data_source_block shelxl
_cod_original_sg_symbol_H-M 'P 21/c'
_cod_database_code 4130694
_shelx_space_group_comment
;
The symmetry employed for this shelxl refinement is uniquely defined
by the following loop, which should always be used as a source of
symmetry information in preference to the above space-group names.
They are only intended as comments.
;
_shelx_estimated_absorpt_t_min 0.804
_shelx_estimated_absorpt_t_max 0.836
_shelxl_version_number 2013-4

loop_
_space_group_symop_operation_xyz
'x, y, z'
'-x, y+1/2, -z+1/2'
'-x, -y, -z'
'x, -y-1/2, z-1/2'

loop_
_atom_site_label
_atom_site_type_symbol
_atom_site_fract_x
_atom_site_fract_y
_atom_site_fract_z
_atom_site_U_iso_or_equiv
_atom_site_adp_type
_atom_site_occupancy
_atom_site_site_symmetry_order
_atom_site_calc_flag
_atom_site_refinement_flags_posn
_atom_site_refinement_flags_adp
O1 O 0.79182(12) -0.10869(5) 0.59478(11) 0.0595(3) Uani 1 1 d . .
N2 N 0.77917(13) 0.00724(6) 0.69029(11) 0.0482(3) Uani 1 1 d . .
N1 N 0.64989(14) -0.06284(6) 0.92181(13) 0.0552(3) Uani 1 1 d . .
C9 C 0.78505(15) 0.12708(7) 0.58811(15) 0.0490(3) Uani 1 1 d . .
C12 C 0.7725(2) 0.07136(9) 0.27321(17) 0.0658(4) Uani 1 1 d . .
H12A H 0.8799 0.0566 0.2741 0.079 Uiso 1 1 calc R U
H12B H 0.7079 0.0618 0.1696 0.079 Uiso 1 1 calc R U
C6 C 0.77361(14) -0.06728(6) 0.70019(13) 0.0453(3) Uani 1 1 d . .
C14 C 0.80693(14) 0.04528(6) 0.55094(14) 0.0450(3) Uani 1 1 d . .
H14 H 0.9188 0.0384 0.5517 0.054 Uiso 1 1 calc R U
C13 C 0.71242(17) 0.02327(7) 0.39033(15) 0.0558(3) Uani 1 1 d . .
H13A H 0.6007 0.0320 0.3812 0.067 Uiso 1 1 calc R U
H13B H 0.7277 -0.0290 0.3714 0.067 Uiso 1 1 calc R U
C8 C 0.87728(18) 0.12859(7) 0.75753(17) 0.0609(4) Uani 1 1 d . .
H8A H 0.8530 0.1729 0.8100 0.073 Uiso 1 1 calc R U
H8B H 0.9902 0.1266 0.7654 0.073 Uiso 1 1 calc R U
C7 C 0.8201(2) 0.05851(7) 0.82588(16) 0.0633(4) Uani 1 1 d . .
H7A H 0.9028 0.0377 0.9082 0.076 Uiso 1 1 calc R U
H7B H 0.7284 0.0690 0.8669 0.076 Uiso 1 1 calc R U
C5 C 0.73610(14) -0.10183(7) 0.84273(14) 0.0462(3) Uani 1 1 d . .
C10 C 0.8508(2) 0.17403(8) 0.47426(19) 0.0683(4) Uani 1 1 d . .
H10A H 0.9636 0.1656 0.4917 0.082 Uiso 1 1 calc R U
H10B H 0.8342 0.2263 0.4925 0.082 Uiso 1 1 calc R U
C3 C 0.73605(19) -0.20927(8) 1.00099(18) 0.0649(4) Uani 1 1 d . .
H3 H 0.7647 -0.2583 1.0272 0.078 Uiso 1 1 calc R U
C4 C 0.78221(17) -0.17471(7) 0.87948(16) 0.0549(3) Uani 1 1 d . .
H4 H 0.8435 -0.2000 0.8230 0.066 Uiso 1 1 calc R U
C1 C 0.60753(18) -0.09711(9) 1.03980(17) 0.0624(4) Uani 1 1 d . .
H1 H 0.5482 -0.0706 1.0964 0.075 Uiso 1 1 calc R U
C15 C 0.61172(18) 0.14679(9) 0.5799(2) 0.0701(4) Uani 1 1 d . .
H15A H 0.5530 0.1459 0.4733 0.105 Uiso 1 1 calc R U
H15B H 0.6060 0.1956 0.6223 0.105 Uiso 1 1 calc R U
H15C H 0.5678 0.1112 0.6390 0.105 Uiso 1 1 calc R U
C2 C 0.64704(19) -0.16984(9) 1.08236(17) 0.0653(4) Uani 1 1 d . .
H2 H 0.6139 -0.1917 1.1647 0.078 Uiso 1 1 calc R U
C11 C 0.7703(2) 0.15441(9) 0.3056(2) 0.0778(5) Uani 1 1 d . .
H11A H 0.6616 0.1714 0.2833 0.093 Uiso 1 1 calc R U
H11B H 0.8233 0.1805 0.2363 0.093 Uiso 1 1 calc R U

loop_
_atom_site_aniso_label
_atom_site_aniso_U_11
_atom_site_aniso_U_22
_atom_site_aniso_U_33
_atom_site_aniso_U_23
_atom_site_aniso_U_13
_atom_site_aniso_U_12
O1 0.0881(7) 0.0359(5) 0.0593(5) -0.0047(4) 0.0270(5) 0.0022(4)
N2 0.0685(6) 0.0327(5) 0.0423(5) -0.0013(4) 0.0110(5) 0.0001(4)
N1 0.0669(6) 0.0452(6) 0.0560(6) 0.0049(5) 0.0193(5) 0.0080(5)
C9 0.0571(7) 0.0329(6) 0.0597(7) 0.0008(5) 0.0189(6) -0.0010(5)
C12 0.0851(10) 0.0633(9) 0.0501(7) 0.0051(6) 0.0180(7) -0.0035(7)
C6 0.0528(6) 0.0348(6) 0.0469(6) -0.0018(5) 0.0091(5) 0.0025(5)
C14 0.0514(6) 0.0357(6) 0.0481(6) 0.0004(5) 0.0121(5) 0.0007(5)
C13 0.0732(8) 0.0456(7) 0.0462(7) 0.0017(5) 0.0091(6) -0.0053(6)
C8 0.0768(9) 0.0411(7) 0.0644(8) -0.0122(6) 0.0160(7) -0.0091(6)
C7 0.0971(10) 0.0403(7) 0.0490(7) -0.0078(5) 0.0104(7) -0.0053(7)
C5 0.0532(6) 0.0371(6) 0.0457(6) 0.0003(5) 0.0062(5) -0.0001(5)
C10 0.0908(10) 0.0429(7) 0.0784(10) 0.0042(7) 0.0347(8) -0.0121(7)
C3 0.0868(10) 0.0423(7) 0.0626(8) 0.0114(6) 0.0111(7) 0.0019(6)
C4 0.0705(8) 0.0383(6) 0.0549(7) 0.0014(5) 0.0128(6) 0.0050(5)
C1 0.0724(8) 0.0603(8) 0.0588(8) 0.0058(6) 0.0242(7) 0.0050(7)
C15 0.0689(9) 0.0573(8) 0.0892(11) 0.0063(8) 0.0291(8) 0.0166(7)
C2 0.0794(9) 0.0595(8) 0.0587(8) 0.0130(6) 0.0197(7) -0.0035(7)
C11 0.1103(13) 0.0579(9) 0.0707(10) 0.0193(8) 0.0324(9) -0.0054(9)

loop_
_atom_type_symbol
_atom_type_description
_atom_type_scat_dispersion_real
_atom_type_scat_dispersion_imag
_atom_type_scat_source
C C 0.0181 0.0091 'International Tables Vol C Tables 4.2.6.8 and 6.1.1.4'
H H 0.0000 0.0000 'International Tables Vol C Tables 4.2.6.8 and 6.1.1.4'
N N 0.0311 0.0180 'International Tables Vol C Tables 4.2.6.8 and 6.1.1.4'
O O 0.0492 0.0322 'International Tables Vol C Tables 4.2.6.8 and 6.1.1.4'

loop_
_geom_angle_atom_site_label_1
_geom_angle_atom_site_label_2
_geom_angle_atom_site_label_3
_geom_angle
C6 N2 C14 122.09(10)
C6 N2 C7 124.83(10)
C14 N2 C7 109.20(10)
C1 N1 C5 117.24(12)
C8 C9 C10 116.45(12)
C8 C9 C14 99.48(10)
C10 C9 C14 107.82(10)
C8 C9 C15 109.11(12)
C10 C9 C15 111.03(12)
C14 C9 C15 112.51(11)
C11 C12 C13 113.91(13)
C11 C12 H12A 108.8
C13 C12 H12A 108.8
C11 C12 H12B 108.8
C13 C12 H12B 108.8
H12A C12 H12B 107.7
O1 C6 N2 122.72(11)
O1 C6 C5 118.31(11)
N2 C6 C5 118.90(10)
N2 C14 C13 119.99(10)
N2 C14 C9 102.33(9)
C13 C14 C9 112.62(10)
N2 C14 H14 107.1
C13 C14 H14 107.1
C9 C14 H14 107.1
C14 C13 C12 106.74(11)
C14 C13 H13A 110.4
C12 C13 H13A 110.4
C14 C13 H13B 110.4
C12 C13 H13B 110.4
H13A C13 H13B 108.6
C9 C8 C7 103.16(10)
C9 C8 H8A 111.1
C7 C8 H8A 111.1
C9 C8 H8B 111.1
C7 C8 H8B 111.1
H8A C8 H8B 109.1
N2 C7 C8 103.38(11)
N2 C7 H7A 111.1
C8 C7 H7A 111.1
N2 C7 H7B 111.1
C8 C7 H7B 111.1
H7A C7 H7B 109.1
N1 C5 C4 122.70(12)
N1 C5 C6 118.60(11)
C4 C5 C6 118.51(11)
C9 C10 C11 110.94(12)
C9 C10 H10A 109.5
C11 C10 H10A 109.5
C9 C10 H10B 109.5
C11 C10 H10B 109.5
H10A C10 H10B 108.0
C2 C3 C4 118.61(12)
C2 C3 H3 120.7
C4 C3 H3 120.7
C3 C4 C5 119.12(13)
C3 C4 H4 120.4
C5 C4 H4 120.4
N1 C1 C2 123.52(14)
N1 C1 H1 118.2
C2 C1 H1 118.2
C9 C15 H15A 109.5
C9 C15 H15B 109.5
H15A C15 H15B 109.5
C9 C15 H15C 109.5
H15A C15 H15C 109.5
H15B C15 H15C 109.5
C3 C2 C1 118.80(13)
C3 C2 H2 120.6
C1 C2 H2 120.6
C12 C11 C10 112.72(13)
C12 C11 H11A 109.0
C10 C11 H11A 109.0
C12 C11 H11B 109.0
C10 C11 H11B 109.0
H11A C11 H11B 107.8

loop_
_geom_bond_atom_site_label_1
_geom_bond_atom_site_label_2
_geom_bond_distance
O1 C6 1.2309(14)
N2 C6 1.3441(15)
N2 C14 1.4767(15)
N2 C7 1.4863(16)
N1 C1 1.3349(18)
N1 C5 1.3376(16)
C9 C8 1.5225(19)
C9 C10 1.5236(17)
C9 C14 1.5284(16)
C9 C15 1.5351(18)
C12 C11 1.521(2)
C12 C13 1.5316(18)
C12 H12A 0.9700
C12 H12B 0.9700
C6 C5 1.5068(17)
C14 C13 1.5151(17)
C14 H14 0.9800
C13 H13A 0.9700
C13 H13B 0.9700
C8 C7 1.530(2)
C8 H8A 0.9700
C8 H8B 0.9700
C7 H7A 0.9700
C7 H7B 0.9700
C5 C4 1.3861(17)
C10 C11 1.530(2)
C10 H10A 0.9700
C10 H10B 0.9700
C3 C2 1.372(2)
C3 C4 1.3791(19)
C3 H3 0.9300
C4 H4 0.9300
C1 C2 1.381(2)
C1 H1 0.9300
C15 H15A 0.9600
C15 H15B 0.9600
C15 H15C 0.9600
C2 H2 0.9300
C11 H11A 0.9700
C11 H11B 0.9700

loop_
_geom_torsion_atom_site_label_1
_geom_torsion_atom_site_label_2
_geom_torsion_atom_site_label_3
_geom_torsion_atom_site_label_4
_geom_torsion
C14 N2 C6 O1 0.32(19)
C7 N2 C6 O1 -155.09(14)
C14 N2 C6 C5 -176.76(10)
C7 N2 C6 C5 27.84(18)
C6 N2 C14 C13 48.64(16)
C7 N2 C14 C13 -152.56(12)
C6 N2 C14 C9 174.14(11)
C7 N2 C14 C9 -27.07(13)
C8 C9 C14 N2 43.94(11)
C10 C9 C14 N2 165.81(11)
C15 C9 C14 N2 -71.42(13)
C8 C9 C14 C13 174.13(11)
C10 C9 C14 C13 -64.00(14)
C15 C9 C14 C13 58.76(14)
N2 C14 C13 C12 -178.56(11)
C9 C14 C13 C12 60.95(14)
C11 C12 C13 C14 -53.46(17)
C10 C9 C8 C7 -160.67(12)
C14 C9 C8 C7 -45.23(13)
C15 C9 C8 C7 72.71(14)
C6 N2 C7 C8 156.84(12)
C14 N2 C7 C8 -1.23(15)
C9 C8 C7 N2 29.29(15)
C1 N1 C5 C4 -0.4(2)
C1 N1 C5 C6 174.62(12)
O1 C6 C5 N1 -150.49(12)
N2 C6 C5 N1 26.72(17)
O1 C6 C5 C4 24.72(17)
N2 C6 C5 C4 -158.07(12)
C8 C9 C10 C11 167.35(13)
C14 C9 C10 C11 56.67(16)
C15 C9 C10 C11 -66.99(16)
C2 C3 C4 C5 -0.6(2)
N1 C5 C4 C3 0.9(2)
C6 C5 C4 C3 -174.07(12)
C5 N1 C1 C2 -0.5(2)
C4 C3 C2 C1 -0.2(2)
N1 C1 C2 C3 0.8(2)
C13 C12 C11 C10 50.8(2)
C9 C10 C11 C12 -51.68(19)
